data_7208103
loop_
_publ_author_name
'McAdam, C. John'
'Cameron, Scott A.'
'Hanton, Lyall R.'
'Manning, Anthony R.'
'Moratti, Stephen C.'
'Simpson, Jim'

_publ_section_title
;
 Probing CH-\p(alkyne) interactions in a series of ethynylferrocenes
;
_journal_issue 13
_journal_name_full CrystEngComm
_journal_page_first 4369
_journal_paper_doi 10.1039/c2ce25267h
_journal_volume 14
_journal_year 2012
_chemical_formula_moiety 'C24 H20 Fe2'
_chemical_formula_sum 'C24 H20 Fe2'
_chemical_formula_weight 420.10
_chemical_name_systematic
;
?
;
_space_group_IT_number 14
_symmetry_cell_setting monoclinic
_symmetry_space_group_name_Hall '-P 2ybc'
_symmetry_space_group_name_H-M 'P 1 21/c 1'
_atom_sites_solution_hydrogens geom
_atom_sites_solution_primary direct
_atom_sites_solution_secondary difmap
_audit_creation_method SHELXL-97
_cell_angle_alpha 90.00
_cell_angle_beta 98.492(4)
_cell_angle_gamma 90.00
_cell_formula_units_Z 2
_cell_length_a 7.5456(5)
_cell_length_b 10.1672(7)
_cell_length_c 11.6350(7)
_cell_measurement_reflns_used 2821
_cell_measurement_temperature 91(2)
_cell_measurement_theta_max 24.90
_cell_measurement_theta_min 2.67
_cell_volume 882.82(10)
_computing_cell_refinement 'APEX2 and SAINT (Bruker 2009)'
_computing_data_collection 'APEX2 (Bruker 2009)'
_computing_data_reduction SAINT
_computing_molecular_graphics
;
SHELXTL (Sheldrick, 2008) and Mercury (Macrae et al., 2008)
;
_computing_publication_material
;
SHELXL-97, enCIFer (Allen et al., 2004), PLATON (Spek, 2009),
PublCIF (Westrip 2010)
;
_computing_structure_refinement
;
SHELXL-97 (Sheldrick, 2008) & TITAN (Hunter & Simpson, 1999)
;
_computing_structure_solution
;
SHELXS-97 (Sheldrick, 2008) & TITAN (Hunter & Simpson, 1999)
;
_diffrn_ambient_temperature 91(2)
_diffrn_measured_fraction_theta_full 0.995
_diffrn_measured_fraction_theta_max 0.995
_diffrn_measurement_device_type 'Bruker APEXII CCD area detector'
_diffrn_measurement_method '\w scans'
_diffrn_radiation_monochromator graphite
_diffrn_radiation_source 'fine-focus sealed tube'
_diffrn_radiation_type MoK\a
_diffrn_radiation_wavelength 0.71073
_diffrn_reflns_av_R_equivalents 0.0487
_diffrn_reflns_av_sigmaI/netI 0.0338
_diffrn_reflns_limit_h_max 10
_diffrn_reflns_limit_h_min -9
_diffrn_reflns_limit_k_max 12
_diffrn_reflns_limit_k_min -13
_diffrn_reflns_limit_l_max 15
_diffrn_reflns_limit_l_min -15
_diffrn_reflns_number 12818
_diffrn_reflns_theta_full 28.22
_diffrn_reflns_theta_max 28.22
_diffrn_reflns_theta_min 3.63
_diffrn_standards_number 0
_exptl_absorpt_coefficient_mu 1.647
_exptl_absorpt_correction_T_max 1.00000
_exptl_absorpt_correction_T_min 0.78267
_exptl_absorpt_correction_type multi-scan
_exptl_absorpt_process_details 'SADABS (Bruker, 2009)'
_exptl_crystal_colour 'red orange'
_exptl_crystal_density_diffrn 1.580
_exptl_crystal_density_method 'not measured'
_exptl_crystal_description block
_exptl_crystal_F_000 432
_exptl_crystal_size_max 0.19
_exptl_crystal_size_mid 0.11
_exptl_crystal_size_min 0.11
_refine_diff_density_max 0.378
_refine_diff_density_min -0.299
_refine_diff_density_rms 0.075
_refine_ls_extinction_method none
_refine_ls_goodness_of_fit_ref 1.004
_refine_ls_hydrogen_treatment mixed
_refine_ls_matrix_type full
_refine_ls_number_parameters 142
_refine_ls_number_reflns 2159
_refine_ls_number_restraints 2
_refine_ls_restrained_S_all 1.004
_refine_ls_R_factor_all 0.0370
_refine_ls_R_factor_gt 0.0285
_refine_ls_shift/su_max 0.000
_refine_ls_shift/su_mean 0.000
_refine_ls_structure_factor_coef Fsqd
_refine_ls_weighting_details 'calc w=1/[\s^2^(Fo^2^)+(0.0301P)^2^+0.6494P] where P=(Fo^2^+2Fc^2^)/3'
_refine_ls_weighting_scheme calc
_refine_ls_wR_factor_gt 0.0658
_refine_ls_wR_factor_ref 0.0701
_reflns_number_gt 1821
_reflns_number_total 2159
_reflns_threshold_expression I>2\s(I)
_cod_data_source_file c2ce25267h.txt
_cod_data_source_block c:\data20~2\js_res~1\js_john\jm32tr~1\jm32st~1
_cod_original_sg_symbol_H-M 'P 21/c'
_cod_database_code 7208103

loop_
_symmetry_equiv_pos_as_xyz
'x, y, z'
'-x, y+1/2, -z+1/2'
'-x, -y, -z'
'x, -y-1/2, z-1/2'

loop_
_atom_site_label
_atom_site_type_symbol
_atom_site_fract_x
_atom_site_fract_y
_atom_site_fract_z
_atom_site_U_iso_or_equiv
_atom_site_adp_type
_atom_site_occupancy
_atom_site_symmetry_multiplicity
_atom_site_calc_flag
_atom_site_refinement_flags
_atom_site_disorder_assembly
_atom_site_disorder_group
C1 C 0.6137(3) 0.0469(2) 0.77195(17) 0.0231(4) Uani 1 1 d . . .
C2 C 0.5298(3) 0.1459(2) 0.83392(19) 0.0232(4) Uani 1 1 d . A .
H2 H 0.4375 0.2042 0.8014 0.028 Uiso 1 1 calc R . .
C3 C 0.6094(3) 0.1412(2) 0.95241(18) 0.0203(4) Uani 1 1 d . . .
H3 H 0.5789 0.1953 1.0131 0.024 Uiso 1 1 calc R A .
C4 C 0.7417(3) 0.0417(2) 0.96404(17) 0.0190(4) Uani 1 1 d . A .
H4 H 0.8159 0.0179 1.0341 0.023 Uiso 1 1 calc R . .
C5 C 0.7454(3) -0.01643(19) 0.85378(17) 0.0196(4) Uani 1 1 d . A .
H5 H 0.8223 -0.0857 0.8373 0.024 Uiso 1 1 calc R . .
Fe1 Fe 0.79704(3) 0.18049(3) 0.84666(2) 0.01310(9) Uani 1 1 d . A .
C6 C 0.9077(3) 0.2592(2) 0.71288(17) 0.0189(4) Uani 1 1 d . . .
H6 H 0.8800 0.2355 0.6333 0.023 Uiso 1 1 calc R A .
C7 C 0.8206(3) 0.35878(19) 0.77012(17) 0.0186(4) Uani 1 1 d . A .
H7 H 0.7247 0.4129 0.7355 0.022 Uiso 1 1 calc R . .
C8 C 0.9028(3) 0.3630(2) 0.88848(17) 0.0202(4) Uani 1 1 d . . .
H8 H 0.8714 0.4204 0.9467 0.024 Uiso 1 1 calc R A .
C9 C 1.0403(3) 0.2658(2) 0.90401(18) 0.0214(4) Uani 1 1 d . A .
H9 H 1.1168 0.2470 0.9745 0.026 Uiso 1 1 calc R . .
C10 C 1.0431(3) 0.2015(2) 0.79533(18) 0.0202(4) Uani 1 1 d . A .
H10 H 1.1215 0.1323 0.7807 0.024 Uiso 1 1 calc R . .
C11 C 0.5547(16) 0.0347(12) 0.6484(12) 0.046(3) Uani 0.50 1 d P A 1
C12 C 0.5635(6) -0.0169(4) 0.5532(4) 0.0260(9) Uani 0.50 1 d P . 1
C13 C 0.5968(13) 0.0081(10) 0.6492(11) 0.0121(14) Uani 0.50 1 d PD A 2
H13 H 0.669(5) -0.061(3) 0.618(4) 0.015 Uiso 0.50 1 d PD B 2
C14 C 0.4677(7) 0.0473(5) 0.5671(5) 0.0328(11) Uani 0.50 1 d PD . 2
H14 H 0.382(6) 0.114(4) 0.595(4) 0.039 Uiso 0.50 1 d PD C 2

loop_
_atom_site_aniso_label
_atom_site_aniso_U_11
_atom_site_aniso_U_22
_atom_site_aniso_U_33
_atom_site_aniso_U_23
_atom_site_aniso_U_13
_atom_site_aniso_U_12
C1 0.0244(11) 0.0248(11) 0.0198(10) -0.0012(8) 0.0019(8) -0.0147(9)
C2 0.0112(9) 0.0248(11) 0.0325(12) 0.0064(9) -0.0002(8) -0.0054(8)
C3 0.0196(10) 0.0215(10) 0.0220(10) -0.0027(8) 0.0097(8) -0.0060(8)
C4 0.0212(10) 0.0187(10) 0.0171(9) 0.0042(8) 0.0032(8) -0.0049(8)
C5 0.0217(10) 0.0136(9) 0.0250(10) -0.0010(8) 0.0078(8) -0.0046(8)
Fe1 0.01243(15) 0.01323(15) 0.01331(15) 0.00014(10) 0.00084(10) -0.00209(10)
C6 0.0203(10) 0.0201(10) 0.0170(9) 0.0017(8) 0.0046(7) -0.0031(8)
C7 0.0189(10) 0.0156(9) 0.0214(10) 0.0058(8) 0.0041(8) -0.0008(7)
C8 0.0228(10) 0.0163(9) 0.0214(10) -0.0023(8) 0.0036(8) -0.0074(8)
C9 0.0155(10) 0.0233(11) 0.0238(10) 0.0051(8) -0.0025(8) -0.0082(8)
C10 0.0133(9) 0.0198(10) 0.0284(11) 0.0046(8) 0.0057(8) -0.0016(7)
C11 0.052(8) 0.058(8) 0.027(4) -0.002(5) 0.007(6) -0.046(5)
C12 0.021(2) 0.018(2) 0.039(3) -0.0077(19) 0.0027(19) -0.0050(19)
C13 0.007(3) 0.009(2) 0.019(3) -0.0028(18) -0.002(2) 0.0040(18)
C14 0.025(3) 0.031(3) 0.038(3) 0.009(2) -0.012(2) -0.014(2)

loop_
_atom_type_symbol
_atom_type_description
_atom_type_scat_dispersion_real
_atom_type_scat_dispersion_imag
_atom_type_scat_source
C C 0.0033 0.0016 'International Tables Vol C Tables 4.2.6.8 and 6.1.1.4'
H H 0.0000 0.0000 'International Tables Vol C Tables 4.2.6.8 and 6.1.1.4'
Fe Fe 0.3463 0.8444 'International Tables Vol C Tables 4.2.6.8 and 6.1.1.4'

loop_
_geom_angle_atom_site_label_1
_geom_angle_atom_site_label_2
_geom_angle_atom_site_label_3
_geom_angle
_geom_angle_site_symmetry_1
_geom_angle_site_symmetry_3
C11 C1 C5 135.1(5) . .
C11 C1 C2 117.7(5) . .
C5 C1 C2 107.25(18) . .
C5 C1 C13 118.7(3) . .
C2 C1 C13 134.0(3) . .
C11 C1 Fe1 124.8(5) . .
C5 C1 Fe1 69.76(11) . .
C2 C1 Fe1 68.99(11) . .
C13 C1 Fe1 123.3(5) . .
C3 C2 C1 107.99(18) . .
C3 C2 Fe1 70.27(11) . .
C1 C2 Fe1 69.63(11) . .
C3 C2 H2 126.0 . .
C1 C2 H2 126.0 . .
Fe1 C2 H2 125.7 . .
C4 C3 C2 107.95(18) . .
C4 C3 Fe1 69.85(11) . .
C2 C3 Fe1 68.96(11) . .
C4 C3 H3 126.0 . .
C2 C3 H3 126.0 . .
Fe1 C3 H3 126.7 . .
C3 C4 C5 108.66(18) . .
C3 C4 Fe1 69.79(11) . .
C5 C4 Fe1 69.56(11) . .
C3 C4 H4 125.7 . .
C5 C4 H4 125.7 . .
Fe1 C4 H4 126.6 . .
C4 C5 C1 108.15(18) . .
C4 C5 Fe1 69.94(11) . .
C1 C5 Fe1 69.41(11) . .
C4 C5 H5 125.9 . .
C1 C5 H5 125.9 . .
Fe1 C5 H5 126.3 . .
C2 Fe1 C6 121.82(8) . .
C2 Fe1 C1 41.38(9) . .
C6 Fe1 C1 105.36(8) . .
C2 Fe1 C7 105.78(8) . .
C6 Fe1 C7 40.93(8) . .
C1 Fe1 C7 120.22(8) . .
C2 Fe1 C5 68.89(9) . .
C6 Fe1 C5 121.23(8) . .
C1 Fe1 C5 40.84(9) . .
C7 Fe1 C5 156.65(8) . .
C2 Fe1 C10 158.74(9) . .
C6 Fe1 C10 40.77(8) . .
C1 Fe1 C10 122.23(9) . .
C7 Fe1 C10 68.78(8) . .
C5 Fe1 C10 107.52(8) . .
C2 Fe1 C3 40.77(8) . .
C6 Fe1 C3 159.10(8) . .
C1 Fe1 C3 68.92(8) . .
C7 Fe1 C3 123.27(8) . .
C5 Fe1 C3 68.37(8) . .
C10 Fe1 C3 159.17(9) . .
C2 Fe1 C4 68.38(8) . .
C6 Fe1 C4 158.02(8) . .
C1 Fe1 C4 68.50(8) . .
C7 Fe1 C4 160.52(8) . .
C5 Fe1 C4 40.50(8) . .
C10 Fe1 C4 123.36(8) . .
C3 Fe1 C4 40.37(8) . .
C2 Fe1 C8 121.44(9) . .
C6 Fe1 C8 68.68(8) . .
C1 Fe1 C8 156.89(9) . .
C7 Fe1 C8 40.79(8) . .
C5 Fe1 C8 161.27(8) . .
C10 Fe1 C8 68.68(8) . .
C3 Fe1 C8 108.27(8) . .
C4 Fe1 C8 125.13(8) . .
C2 Fe1 C9 158.20(9) . .
C6 Fe1 C9 68.54(8) . .
C1 Fe1 C9 159.83(9) . .
C7 Fe1 C9 68.57(8) . .
C5 Fe1 C9 124.62(9) . .
C10 Fe1 C9 40.79(8) . .
C3 Fe1 C9 123.52(8) . .
C4 Fe1 C9 109.57(8) . .
C8 Fe1 C9 40.68(8) . .
C10 C6 C7 108.26(18) . .
C10 C6 Fe1 69.91(11) . .
C7 C6 Fe1 69.66(11) . .
C10 C6 H6 125.9 . .
C7 C6 H6 125.9 . .
Fe1 C6 H6 126.1 . .
C6 C7 C8 107.95(18) . .
C6 C7 Fe1 69.41(11) . .
C8 C7 Fe1 70.00(11) . .
C6 C7 H7 126.0 . .
C8 C7 H7 126.0 . .
Fe1 C7 H7 126.1 . .
C7 C8 C9 107.85(18) . .
C7 C8 Fe1 69.21(11) . .
C9 C8 Fe1 69.69(11) . .
C7 C8 H8 126.1 . .
C9 C8 H8 126.1 . .
Fe1 C8 H8 126.6 . .
C8 C9 C10 108.14(18) . .
C8 C9 Fe1 69.64(11) . .
C10 C9 Fe1 69.35(11) . .
C8 C9 H9 125.9 . .
C10 C9 H9 125.9 . .
Fe1 C9 H9 126.7 . .
C6 C10 C9 107.80(18) . .
C6 C10 Fe1 69.32(11) . .
C9 C10 Fe1 69.86(11) . .
C6 C10 H10 126.1 . .
C9 C10 H10 126.1 . .
Fe1 C10 H10 126.3 . .
C12 C11 C1 151.4(10) . .
C12 C11 H13 49.8(19) . .
C1 C11 H13 102(2) . .
C12 C11 H14 90.9(17) . .
C1 C11 H14 117.4(17) . .
H13 C11 H14 140(3) . .
C11 C12 C12 122.3(8) . 3_656
C11 C12 H13 71.8(14) . .
C12 C12 H13 165.9(15) 3_656 .
C14 C13 C1 124.8(6) . .
C14 C13 H13 110(3) . .
C1 C13 H13 125(3) . .
C13 C14 C14 100.6(6) . 3_656
C13 C14 H14 114(3) . .
C14 C14 H14 146(3) 3_656 .

loop_
_geom_bond_atom_site_label_1
_geom_bond_atom_site_label_2
_geom_bond_distance
_geom_bond_site_symmetry_2
C1 C11 1.446(14) .
C1 C5 1.425(3) .
C1 C2 1.438(3) .
C1 C13 1.470(13) .
C1 Fe1 2.0391(19) .
C2 C3 1.421(3) .
C2 Fe1 2.031(2) .
C2 H2 0.9500 .
C3 C4 1.413(3) .
C3 Fe1 2.0480(19) .
C3 H3 0.9500 .
C4 C5 1.417(3) .
C4 Fe1 2.0489(19) .
C4 H4 0.9500 .
C5 Fe1 2.0438(19) .
C5 H5 0.9500 .
Fe1 C6 2.0357(19) .
Fe1 C7 2.0390(19) .
Fe1 C10 2.043(2) .
Fe1 C8 2.050(2) .
Fe1 C9 2.050(2) .
C6 C10 1.421(3) .
C6 C7 1.425(3) .
C6 H6 0.9500 .
C7 C8 1.425(3) .
C7 H7 0.9500 .
C8 C9 1.425(3) .
C8 H8 0.9500 .
C9 C10 1.427(3) .
C9 H9 0.9500 .
C10 H10 0.9500 .
C11 C12 1.236(14) .
C12 C12 1.489(10) 3_656
C12 H13 1.11(4) .
C13 C14 1.321(11) .
C13 H13 0.986(19) .
C14 H14 1.023(19) .

loop_
_geom_torsion_atom_site_label_1
_geom_torsion_atom_site_label_2
_geom_torsion_atom_site_label_3
_geom_torsion_atom_site_label_4
_geom_torsion
_geom_torsion_site_symmetry_4
C11 C1 C2 C3 -179.3(6) .
C5 C1 C2 C3 -0.5(2) .
C13 C1 C2 C3 -176.6(7) .
Fe1 C1 C2 C3 -60.06(14) .
C11 C1 C2 Fe1 -119.3(6) .
C5 C1 C2 Fe1 59.51(13) .
C13 C1 C2 Fe1 -116.5(7) .
C1 C2 C3 C4 0.5(2) .
Fe1 C2 C3 C4 -59.16(14) .
C1 C2 C3 Fe1 59.65(13) .
C2 C3 C4 C5 -0.3(2) .
Fe1 C3 C4 C5 -58.86(13) .
C2 C3 C4 Fe1 58.60(13) .
C3 C4 C5 C1 -0.1(2) .
Fe1 C4 C5 C1 -59.08(13) .
C3 C4 C5 Fe1 59.00(13) .
C11 C1 C5 C4 178.9(8) .
C2 C1 C5 C4 0.4(2) .
C13 C1 C5 C4 177.2(6) .
Fe1 C1 C5 C4 59.42(13) .
C11 C1 C5 Fe1 119.5(8) .
C2 C1 C5 Fe1 -59.03(13) .
C13 C1 C5 Fe1 117.7(6) .
C3 C2 Fe1 C6 -164.57(12) .
C1 C2 Fe1 C6 76.54(14) .
C3 C2 Fe1 C1 118.89(17) .
C3 C2 Fe1 C7 -123.05(13) .
C1 C2 Fe1 C7 118.07(12) .
C3 C2 Fe1 C5 80.94(13) .
C1 C2 Fe1 C5 -37.94(12) .
C3 C2 Fe1 C10 165.1(2) .
C1 C2 Fe1 C10 46.2(3) .
C1 C2 Fe1 C3 -118.89(17) .
C3 C2 Fe1 C4 37.31(12) .
C1 C2 Fe1 C4 -81.58(13) .
C3 C2 Fe1 C8 -81.58(14) .
C1 C2 Fe1 C8 159.53(12) .
C3 C2 Fe1 C9 -51.5(3) .
C1 C2 Fe1 C9 -170.4(2) .
C11 C1 Fe1 C2 109.8(6) .
C5 C1 Fe1 C2 -118.69(17) .
C13 C1 Fe1 C2 129.6(4) .
C11 C1 Fe1 C6 -11.2(6) .
C5 C1 Fe1 C6 120.29(12) .
C2 C1 Fe1 C6 -121.02(12) .
C13 C1 Fe1 C6 8.6(4) .
C11 C1 Fe1 C7 30.5(6) .
C5 C1 Fe1 C7 161.98(11) .
C2 C1 Fe1 C7 -79.33(14) .
C13 C1 Fe1 C7 50.3(4) .
C11 C1 Fe1 C5 -131.5(6) .
C2 C1 Fe1 C5 118.69(17) .
C13 C1 Fe1 C5 -111.7(4) .
C11 C1 Fe1 C10 -52.1(6) .
C5 C1 Fe1 C10 79.33(14) .
C2 C1 Fe1 C10 -161.98(12) .
C13 C1 Fe1 C10 -32.4(4) .
C11 C1 Fe1 C3 147.6(6) .
C5 C1 Fe1 C3 -80.90(13) .
C2 C1 Fe1 C3 37.79(12) .
C13 C1 Fe1 C3 167.4(4) .
C11 C1 Fe1 C4 -168.9(6) .
C5 C1 Fe1 C4 -37.44(12) .
C2 C1 Fe1 C4 81.26(13) .
C13 C1 Fe1 C4 -149.1(4) .
C11 C1 Fe1 C8 60.3(6) .
C5 C1 Fe1 C8 -168.18(18) .
C2 C1 Fe1 C8 -49.5(2) .
C13 C1 Fe1 C8 80.1(4) .
C11 C1 Fe1 C9 -80.6(6) .
C5 C1 Fe1 C9 50.9(3) .
C2 C1 Fe1 C9 169.6(2) .
C13 C1 Fe1 C9 -60.8(4) .
C4 C5 Fe1 C2 -81.01(13) .
C1 C5 Fe1 C2 38.43(12) .
C4 C5 Fe1 C6 163.72(12) .
C1 C5 Fe1 C6 -76.84(14) .
C4 C5 Fe1 C1 -119.44(17) .
C4 C5 Fe1 C7 -161.86(18) .
C1 C5 Fe1 C7 -42.4(2) .
C4 C5 Fe1 C10 121.22(13) .
C1 C5 Fe1 C10 -119.34(12) .
C4 C5 Fe1 C3 -37.08(12) .
C1 C5 Fe1 C3 82.36(13) .
C1 C5 Fe1 C4 119.44(17) .
C4 C5 Fe1 C8 46.1(3) .
C1 C5 Fe1 C8 165.5(2) .
C4 C5 Fe1 C9 79.54(14) .
C1 C5 Fe1 C9 -161.02(12) .
C4 C3 Fe1 C2 119.54(17) .
C4 C3 Fe1 C6 158.9(2) .
C2 C3 Fe1 C6 39.3(3) .
C4 C3 Fe1 C1 81.20(13) .
C2 C3 Fe1 C1 -38.34(13) .
C4 C3 Fe1 C7 -165.71(12) .
C2 C3 Fe1 C7 74.75(15) .
C4 C3 Fe1 C5 37.20(12) .
C2 C3 Fe1 C5 -82.34(13) .
C4 C3 Fe1 C10 -45.2(3) .
C2 C3 Fe1 C10 -164.8(2) .
C2 C3 Fe1 C4 -119.54(17) .
C4 C3 Fe1 C8 -123.18(12) .
C2 C3 Fe1 C8 117.28(13) .
C4 C3 Fe1 C9 -80.86(14) .
C2 C3 Fe1 C9 159.61(12) .
C3 C4 Fe1 C2 -37.67(12) .
C5 C4 Fe1 C2 82.40(13) .
C3 C4 Fe1 C6 -159.9(2) .
C5 C4 Fe1 C6 -39.8(3) .
C3 C4 Fe1 C1 -82.33(13) .
C5 C4 Fe1 C1 37.74(12) .
C3 C4 Fe1 C7 38.2(3) .
C5 C4 Fe1 C7 158.3(2) .
C3 C4 Fe1 C5 -120.07(17) .
C3 C4 Fe1 C10 162.40(12) .
C5 C4 Fe1 C10 -77.53(14) .
C5 C4 Fe1 C3 120.07(17) .
C3 C4 Fe1 C8 76.35(14) .
C5 C4 Fe1 C8 -163.58(12) .
C3 C4 Fe1 C9 119.12(13) .
C5 C4 Fe1 C9 -120.81(13) .
C2 Fe1 C6 C10 -163.71(12) .
C1 Fe1 C6 C10 -121.89(13) .
C7 Fe1 C6 C10 119.43(17) .
C5 Fe1 C6 C10 -80.56(14) .
C3 Fe1 C6 C10 167.1(2) .
C4 Fe1 C6 C10 -51.5(3) .
C8 Fe1 C6 C10 81.66(13) .
C9 Fe1 C6 C10 37.83(12) .
C2 Fe1 C6 C7 76.86(14) .
C1 Fe1 C6 C7 118.68(13) .
C5 Fe1 C6 C7 160.01(12) .
C10 Fe1 C6 C7 -119.43(17) .
C3 Fe1 C6 C7 47.7(3) .
C4 Fe1 C6 C7 -170.89(19) .
C8 Fe1 C6 C7 -37.77(12) .
C9 Fe1 C6 C7 -81.60(13) .
C10 C6 C7 C8 0.2(2) .
Fe1 C6 C7 C8 59.62(13) .
C10 C6 C7 Fe1 -59.46(13) .
C2 Fe1 C7 C6 -120.70(13) .
C1 Fe1 C7 C6 -78.24(14) .
C5 Fe1 C7 C6 -47.5(2) .
C10 Fe1 C7 C6 37.60(12) .
C3 Fe1 C7 C6 -161.60(12) .
C4 Fe1 C7 C6 169.8(2) .
C8 Fe1 C7 C6 119.15(17) .
C9 Fe1 C7 C6 81.54(13) .
C2 Fe1 C7 C8 120.15(13) .
C6 Fe1 C7 C8 -119.15(17) .
C1 Fe1 C7 C8 162.61(12) .
C5 Fe1 C7 C8 -166.69(18) .
C10 Fe1 C7 C8 -81.55(13) .
C3 Fe1 C7 C8 79.25(14) .
C4 Fe1 C7 C8 50.6(3) .
C9 Fe1 C7 C8 -37.61(12) .
C6 C7 C8 C9 -0.1(2) .
Fe1 C7 C8 C9 59.18(13) .
C6 C7 C8 Fe1 -59.25(13) .
C2 Fe1 C8 C7 -77.25(14) .
C6 Fe1 C8 C7 37.89(12) .
C1 Fe1 C8 C7 -41.2(3) .
C5 Fe1 C8 C7 163.5(2) .
C10 Fe1 C8 C7 81.81(12) .
C3 Fe1 C8 C7 -120.12(12) .
C4 Fe1 C8 C7 -161.63(12) .
C9 Fe1 C8 C7 119.35(17) .
C2 Fe1 C8 C9 163.40(12) .
C6 Fe1 C8 C9 -81.46(13) .
C1 Fe1 C8 C9 -160.51(19) .
C7 Fe1 C8 C9 -119.35(17) .
C5 Fe1 C8 C9 44.1(3) .
C10 Fe1 C8 C9 -37.55(12) .
C3 Fe1 C8 C9 120.53(12) .
C4 Fe1 C8 C9 79.02(14) .
C7 C8 C9 C10 0.0(2) .
Fe1 C8 C9 C10 58.84(13) .
C7 C8 C9 Fe1 -58.88(13) .
C2 Fe1 C9 C8 -41.0(3) .
C6 Fe1 C9 C8 81.84(13) .
C1 Fe1 C9 C8 157.7(2) .
C7 Fe1 C9 C8 37.72(12) .
C5 Fe1 C9 C8 -164.23(11) .
C10 Fe1 C9 C8 119.65(17) .
C3 Fe1 C9 C8 -78.83(14) .
C4 Fe1 C9 C8 -121.56(12) .
C2 Fe1 C9 C10 -160.7(2) .
C6 Fe1 C9 C10 -37.81(12) .
C1 Fe1 C9 C10 38.0(3) .
C7 Fe1 C9 C10 -81.94(13) .
C5 Fe1 C9 C10 76.11(14) .
C3 Fe1 C9 C10 161.52(12) .
C4 Fe1 C9 C10 118.78(12) .
C8 Fe1 C9 C10 -119.65(17) .
C7 C6 C10 C9 -0.2(2) .
Fe1 C6 C10 C9 -59.49(13) .
C7 C6 C10 Fe1 59.31(13) .
C8 C9 C10 C6 0.1(2) .
Fe1 C9 C10 C6 59.15(13) .
C8 C9 C10 Fe1 -59.02(13) .
C2 Fe1 C10 C6 41.1(3) .
C1 Fe1 C10 C6 75.43(14) .
C7 Fe1 C10 C6 -37.74(12) .
C5 Fe1 C10 C6 117.80(12) .
C3 Fe1 C10 C6 -167.1(2) .
C4 Fe1 C10 C6 159.48(12) .
C8 Fe1 C10 C6 -81.66(13) .
C9 Fe1 C10 C6 -119.11(17) .
C2 Fe1 C10 C9 160.2(2) .
C6 Fe1 C10 C9 119.11(17) .
C1 Fe1 C10 C9 -165.46(12) .
C7 Fe1 C10 C9 81.37(13) .
C5 Fe1 C10 C9 -123.09(12) .
C3 Fe1 C10 C9 -48.0(3) .
C4 Fe1 C10 C9 -81.41(14) .
C8 Fe1 C10 C9 37.45(12) .
C5 C1 C11 C12 0(3) .
C2 C1 C11 C12 179(2) .
C13 C1 C11 C12 5.5(15) .
Fe1 C1 C11 C12 96(2) .
C1 C11 C12 C12 175.3(18) 3_656
C11 C1 C13 C14 -4(3) .
C5 C1 C13 C14 171.6(8) .
C2 C1 C13 C14 -12.7(16) .
Fe1 C1 C13 C14 -104.8(10) .
C1 C13 C14 C14 -178.5(9) 3_656
